data_2009901
loop_
_publ_author_name
'Crump, W.'
'Kruck, Th.'
'Siegers, B.'
'Tebbe, K.-F.'

_publ_contact_author
;
    Prof. Dr. K.-F. Tebbe
    Institut f\"ur Anorganische Chemie
    Universit\"at zu K\"oln
    Greinstra\&se 6
    50939 K\"oln
    Germany
;
_publ_section_title
;
 Hexakis(difluorphenylphosphan)wolfram(0) hydrat, W(PF~2~Ph)~6~.H~2~O
;
_journal_issue 7
_journal_name_full 'Acta Crystallographica Section C'
_journal_page_first 1074
_journal_page_last 1076
_journal_paper_doi 10.1107/S0108270193012843
_journal_volume 50
_journal_year 1994
_chemical_formula_structural 'W (P F2 (C6 H5))6 H2 O'
_chemical_formula_sum 'C36 H32 F12 O P6 W'
_chemical_formula_weight 1078.32
_chemical_name_systematic ' Hexakis(difluorphenylphosphan)wolfram(0) hydrat'
_space_group_IT_number 163
_symmetry_cell_setting trigonal
_symmetry_space_group_name_Hall '-P 3 2c'
_symmetry_space_group_name_H-M 'P -3 1 c'
_audit_creation_method
;
interne Archiv-Files (SDF)
Kristall-ST (Tebbe, 1992, unver\"offentlicht)
SDF-CIF (Crump & Gilles , 1992, unver\"offentlicht)
;
_cell_angle_alpha 90.00(3)
_cell_angle_beta 90.00(3)
_cell_angle_gamma 120.00(2)
_cell_formula_units_Z 2
_cell_length_a 13.258(3)
_cell_length_b 13.258(3)
_cell_length_c 14.680(7)
_cell_measurement_reflns_used 24
_cell_measurement_temperature 293
_cell_measurement_theta_max 14
_cell_measurement_theta_min 10
_cell_volume 2234.7(14)
_computing_cell_refinement ' CAD4 Software (Enraf-Nonius, 1989)'
_computing_data_collection ' CAD4 Software (Enraf-Nonius, 1989)'
_computing_data_reduction '  PROCESS, PRELSTD, DECAY, PSICALC  (MolEN, Fair, 1990)'
_computing_molecular_graphics
; SCHAKAL88 (Keller, 1988);
ORTEP (Davenport, Hall & Dreissig, 1990)
;
_computing_publication_material
;  ORFFE4 (Busing, Martin, Levy, Brown, Johnson & Thiessen, 1977)
 KRISTALL-ST (Tebbe, 1992)
;
_computing_structure_refinement ' SHELX76 (Sheldrick, 1976)'
_computing_structure_solution ' SHELXS86 (Sheldrick, 1985)'
_diffrn_ambient_temperature 293
_diffrn_measurement_device 'Enraf-Nonius CAD4 diffractometer'
_diffrn_measurement_method \w/\q
_diffrn_radiation_monochromator Graphit
_diffrn_radiation_type 'Mo K\a'
_diffrn_radiation_wavelength 0.71069
_diffrn_reflns_av_R_equivalents 0.046
_diffrn_reflns_limit_h_max 12
_diffrn_reflns_limit_h_min 0
_diffrn_reflns_limit_k_max 12
_diffrn_reflns_limit_k_min 0
_diffrn_reflns_limit_l_max 15
_diffrn_reflns_limit_l_min -15
_diffrn_reflns_number 2254
_diffrn_reflns_theta_max 22.48
_diffrn_reflns_theta_min 2
_diffrn_standards_decay_% -0.7
_diffrn_standards_interval_time 120
_diffrn_standards_number 3
_exptl_absorpt_coefficient_mu 3.036
_exptl_absorpt_correction_T_max 0.9932
_exptl_absorpt_correction_T_min 0.7925
_exptl_absorpt_correction_type empirical
_exptl_crystal_colour farblos
_exptl_crystal_density_diffrn 1.60
_exptl_crystal_description Platte
_exptl_crystal_F_000 1056
_exptl_crystal_size_max 0.275
_exptl_crystal_size_mid 0.175
_exptl_crystal_size_min 0.075
_refine_diff_density_max 0.782
_refine_diff_density_min -0.436
_refine_ls_abs_structure_details
;
;
_refine_ls_abs_structure_Flack 0
_refine_ls_extinction_coef 0.0000(2)
_refine_ls_extinction_method 'Zachariasen-Typ (SHELX76)'
_refine_ls_goodness_of_fit_all 4.34
_refine_ls_goodness_of_fit_obs 4.52
_refine_ls_hydrogen_treatment refU
_refine_ls_matrix_type full
_refine_ls_number_constraints 27
_refine_ls_number_parameters 88
_refine_ls_number_reflns 895
_refine_ls_R_factor_all 0.046
_refine_ls_R_factor_obs 0.039
_refine_ls_shift/esd_max 0.004
_refine_ls_structure_factor_coef F
_refine_ls_weighting_details 'w = 1.8585/[\s^2^(F)+0.0001(F^2^)]'
_refine_ls_weighting_scheme calc
_refine_ls_wR_factor_all 0.059
_refine_ls_wR_factor_obs 0.059
_reflns_number_observed 895
_reflns_number_total 978
_reflns_observed_criterion 'F > 4.0\s(F)'
_cod_data_source_file se1039.cif
_cod_data_source_block WP6F12C36H30w
_cod_depositor_comments
;
The following automatic conversions were performed:

'_refine_ls_weighting_scheme' value '1.8585/[\s^2^(F)+0.0001(F^2^)]'
was changed to 'calc'. New tag '_refine_ls_weighting_details' was
created. The value of the new tag was set to 'w =
1.8585/[\s^2^(F)+0.0001(F^2^)]'.

Automatic conversion script
Id: cif_fix_values 3143 2015-03-26 13:38:13Z robertas 
;
_cod_original_cell_volume 2234(2)
_cod_original_formula_sum 'C36 H32 F12 O1 P6 W1'
_cod_database_code 2009901

loop_
_symmetry_equiv_pos_as_xyz
+X,+Y,+Z
-Y,X-Y,+Z
-X+Y,-X,+Z
-Y,-X,-Z+0.5
-X+Y,+Y,-Z+0.5
+X,X-Y,-Z+0.5
-X,-Y,-Z
+Y,-X+Y,-Z
X-Y,+X,-Z
+Y,+X,Z+0.5
X-Y,-Y,Z+0.5
-X,-X+Y,Z+0.5

loop_
_atom_site_aniso_label
_atom_site_aniso_U_11
_atom_site_aniso_U_22
_atom_site_aniso_U_33
_atom_site_aniso_U_12
_atom_site_aniso_U_13
_atom_site_aniso_U_23
_atom_site_aniso_type_symbol
W .0323(5) .0323(5) .0399(7) .0162(2) .000 .000 W
P .0383(17) .0395(16) .0498(18) .0172(10) -.0029(12) -.0038(12) P
F1 .044(3) .064(4) .072(4) .031(3) -.013(3) -.018(3) F
F2 .056(3) .044(3) .062(4) .008(3) .000(3) .001(3) F
C1 .038(6) .043(6) .061(7) .016(5) -.009(5) -.017(5) C
C2 .057(7) .068(8) .067(8) .035(6) -.013(6) -.014(6) C
C3 .062(8) .072(8) .102(11) .039(7) .000(7) -.032(9) C
C4 .085(10) .122(13) .066(9) .059(10) -.009(8) -.020(8) C
C5 .091(11) .100(11) .060(9) .053(9) -.007(7) -.002(8) C
C6 .081(8) .058(7) .046(7) .038(6) -.006(6) -.001(5) C

loop_
_atom_site_label
_atom_site_fract_x
_atom_site_fract_y
_atom_site_fract_z
_atom_site_U_iso_or_equiv
_atom_site_thermal_displace_type
_atom_site_calc_flag
_atom_site_calc_attached_atom
_atom_site_refinement_flags
_atom_site_occupancy
_atom_site_type_symbol
W .333333 .6666667 .25 .0348(4) Uani . . S 1.000 W
P .1796(2) .5201(2) .1620(2) .0435(13) Uani . . . 1.000 P
F1 .0752(5) .5413(5) .1390(4) .058(3) Uani . . . 1.000 F
F2 .1019(5) .3984(5) .2119(4) .061(2) Uani . . . 1.000 F
C1 .1917(9) .4674(9) .0518(8) .049(5) Uani . . . 1.000 C
C2 .2235(10) .3809(10) .0495(8) .062(6) Uani . . . 1.000 C
C3 .2331(10) .3392(11) -.0378(9) .076(7) Uani . . . 1.000 C
C4 .2100(12) .3808(14) -.1187(9) .087(9) Uani . . . 1.000 C
C5 .1795(12) .4658(13) -.1107(9) .081(8) Uani . . . 1.000 C
C6 .1687(11) .5095(10) -.0267(7) .060(6) Uani . . . 1.000 C
O1 .053(2) -.053(2) .250 .138(17) Uiso . . S 0.333 O
H2 .2400(10) .3473(10) .1114(8) .096(18) Uiso calc C2 . 1.000 H
H3 .2588(10) .2739(11) -.0420(9) .096(18) Uiso calc C3 . 1.000 H
H4 .2159(12) .3476(14) -.1844(9) .096(18) Uiso calc C4 . 1.000 H
H5 .1632(12) .5002(13) -.1721(9) .096(18) Uiso calc C5 . 1.000 H
H6 .1429(11) .5748(10) -.0235(7) .096(18) Uiso calc C6 . 1.000 H

loop_
_atom_type_symbol
_atom_type_scat_dispersion_real
_atom_type_scat_dispersion_imag
_atom_type_scat_source
C 0.002 0.002 International_Tables_Vol_IV_Table_2.2.B
H 0.0 0.0 International_Tables_Vol_IV_Table_2.2.B
F 0.014 0.01 International_Tables_Vol_IV_Table_2.2.B
O 0.008 0.006 International_Tables_Vol_IV_Table_2.2.B
P 0.09 0.095 International_Tables_Vol_IV_Table_2.2.B
W -1.421 6.872 International_Tables_Vol_IV_Table_2.2.B

loop_
_geom_angle_atom_site_label_1
_geom_angle_atom_site_label_2
_geom_angle_atom_site_label_3
_geom_angle_site_symmetry_3
_geom_angle
_geom_angle_publ_flag
P W P 2_665 93.21(9) yes
P W P 3_565 93.21(9) yes
P W P 4_665 176.03(16) yes
P W P 5_555 89.7(15) yes
P W P 6_565 84.0(15) yes
W P F1 . 116.1(3) yes
W P F2 . 115.7(2) yes
W P C1 . 126.8(3) yes
F1 P F2 . 95.6(3) yes
F1 P C1 . 97.6(5) yes
F2 P C1 . 99.1(4) yes
P C1 C6 . 120.9(11) yes
P C1 C2 . 117.3(9) yes
C1 C2 C3 . 117.3(12) yes
C4 C3 C2 . 121.8(16) yes
C5 C4 C3 . 117.3(14) yes
C4 C5 C6 . 123.1(14) yes
C1 C6 C5 . 118.6(15) yes
C6 C1 C2 . 121.8(12) yes

loop_
_geom_bond_atom_site_label_1
_geom_bond_atom_site_label_2
_geom_bond_site_symmetry_1
_geom_bond_site_symmetry_2
_geom_bond_distance
_geom_bond_publ_flag
W P . . 2.375(2) yes
P F1 . . 1.581(8) yes
P F2 . . 1.593(6) yes
P C1 . . 1.801(12) yes
C1 C2 . . 1.41(2) yes
C4 C5 . . 1.38(3) yes
C2 C3 . . 1.43(2) yes
C5 C6 . . 1.40(2) yes
C3 C4 . . 1.41(2) yes
C6 C1 . . 1.380(10) yes

loop_
_geom_contact_atom_site_label_1
_geom_contact_atom_site_label_2
_geom_contact_distance
_geom_contact_site_symmetry_2
_geom_contact_publ_flag
F1 F2 2.358(10) . no
F2 F2 2.805(14) 5_555 no
F1 H6 2.510(12) . no
F2 H2 2.683(16) . no
F1 C1 2.547(14) . no
F2 C1 2.581(12) . no
F2 O1 3.57(3) 2_555 no
C3 C5 2.39(2) . no
C1 C5 2.397(16) . no
C4 H5 2.12(3) . no
H4 H4 2.24(3) 5_554 no
O1 H2 3.48(3) . no
O1 F2 3.57(3) 3_555 no
